data_7106660
loop_
_publ_author_name
'Laura Lopez-Suarez'
'Michael F. Greaney'

_publ_section_title
;
 Tandem indole C-H alkenylation/arylation for tetra-substituted alkene
 synthesis
;
_journal_name_full Chem.Commun.
_journal_page_first 7992
_journal_paper_doi 10.1039/c1cc13094c
_journal_volume 47
_journal_year 2011
_chemical_compound_source 'Laura Lopez'
_chemical_formula_moiety 'C27 H25 N O'
_chemical_formula_sum 'C27 H25 N O'
_chemical_formula_weight 379.48
_chemical_name_systematic
;
?
;
_space_group_IT_number 15
_symmetry_cell_setting monoclinic
_symmetry_space_group_name_Hall '-C 2yc'
_symmetry_space_group_name_H-M 'C 1 2/c 1'
_atom_sites_solution_hydrogens geom
_atom_sites_solution_primary direct
_atom_sites_solution_secondary difmap
_audit_creation_method SHELXL-97
_cell_angle_alpha 90.00
_cell_angle_beta 102.2682(18)
_cell_angle_gamma 90.00
_cell_formula_units_Z 8
_cell_length_a 38.3667(7)
_cell_length_b 5.55996(10)
_cell_length_c 18.9626(3)
_cell_measurement_reflns_used 10691
_cell_measurement_temperature 100(2)
_cell_measurement_theta_max 73.4116
_cell_measurement_theta_min 2.3551
_cell_volume 3952.68(12)
_computing_cell_refinement
;
CrysAlisPro, Oxford Diffraction Ltd.,
Version 1.171.33.55 (release 05-01-2010 CrysAlis171 .NET)
(compiled Jan 5 2010,16:28:46)
;
_computing_data_collection
;
CrysAlisPro, Oxford Diffraction Ltd.,
Version 1.171.33.55 (release 05-01-2010 CrysAlis171 .NET)
(compiled Jan 5 2010,16:28:46)
;
_computing_data_reduction
;
CrysAlisPro, Oxford Diffraction Ltd.,
Version 1.171.33.55 (release 05-01-2010 CrysAlis171 .NET)
(compiled Jan 5 2010,16:28:46)
;
_computing_molecular_graphics Shelxp
_computing_publication_material 'Platon, encifer'
_computing_structure_refinement 'SHELXL-97 (Sheldrick, 2008)'
_computing_structure_solution 'Shelxs Sheldrick'
_diffrn_ambient_temperature 100(2)
_diffrn_detector_area_resol_mean 5.1574
_diffrn_measured_fraction_theta_full 0.986
_diffrn_measured_fraction_theta_max 0.986
_diffrn_measurement_details
;
1 omega -66.00 21.00 1.0000 1.5000
omega____ theta____ kappa____ phi______ frames
- -40.1914 37.0000 60.0000 87

2 omega -110.00 -14.00 1.0000 1.5000
omega____ theta____ kappa____ phi______ frames
- -40.1914 -37.0000 -120.0000 96

3 omega -59.00 -34.00 1.0000 1.5000
omega____ theta____ kappa____ phi______ frames
- -40.1914 179.0000 90.0000 25

4 omega 49.00 77.00 1.0000 4.0800
omega____ theta____ kappa____ phi______ frames
- 107.1667 -45.0000 30.0000 28

5 omega 32.00 72.00 1.0000 4.0800
omega____ theta____ kappa____ phi______ frames
- 107.1667 -45.0000 -90.0000 40

6 omega 88.00 176.00 1.0000 4.0800
omega____ theta____ kappa____ phi______ frames
- 107.1667 45.0000 -150.0000 88

7 omega 70.00 178.00 1.0000 4.0800
omega____ theta____ kappa____ phi______ frames
- 107.1667 15.0000 150.0000 108

8 omega 30.00 118.00 1.0000 4.0800
omega____ theta____ kappa____ phi______ frames
- 107.1667 -77.0000 -150.0000 88

9 omega 118.00 178.00 1.0000 4.0800
omega____ theta____ kappa____ phi______ frames
- 107.1667 125.0000 120.0000 60

10 omega -119.00 -7.00 1.0000 1.5000
omega____ theta____ kappa____ phi______ frames
- -40.1914 -77.0000 90.0000 112

11 omega 56.00 130.00 1.0000 1.5000
omega____ theta____ kappa____ phi______ frames
- 40.1914 179.0000 -90.0000 74

12 omega 80.00 178.00 1.0000 4.0800
omega____ theta____ kappa____ phi______ frames
- 107.1667 45.0000 -30.0000 98

13 omega 32.00 77.00 1.0000 4.0800
omega____ theta____ kappa____ phi______ frames
- 107.1667 -45.0000 90.0000 45

14 omega 30.00 116.00 1.0000 4.0800
omega____ theta____ kappa____ phi______ frames
- 107.1667 -113.0000 117.0000 86

15 omega 80.00 178.00 1.0000 4.0800
omega____ theta____ kappa____ phi______ frames
- 107.1667 45.0000 60.0000 98

16 omega -119.00 -7.00 1.0000 1.5000
omega____ theta____ kappa____ phi______ frames
- -40.1914 -77.0000 0.0000 112

17 omega -119.00 -7.00 1.0000 1.5000
omega____ theta____ kappa____ phi______ frames
- -40.1914 -77.0000 -180.0000 112

18 omega 80.00 178.00 1.0000 4.0800
omega____ theta____ kappa____ phi______ frames
- 107.1667 45.0000 -90.0000 98

19 omega 74.00 178.00 1.0000 4.0800
omega____ theta____ kappa____ phi______ frames
- 107.1667 77.0000 0.0000 104

20 omega 74.00 178.00 1.0000 4.0800
omega____ theta____ kappa____ phi______ frames
- 107.1667 77.0000 150.0000 104

21 omega 32.00 77.00 1.0000 4.0800
omega____ theta____ kappa____ phi______ frames
- 107.1667 -45.0000 -30.0000 45

22 omega 56.00 87.00 1.0000 1.5000
omega____ theta____ kappa____ phi______ frames
- 40.1914 179.0000 0.0000 31

;
_diffrn_measurement_device_type 'SuperNova, Dual, Cu at zero, Atlas'
_diffrn_radiation_monochromator mirror
_diffrn_radiation_source 'SuperNova (Cu) X-ray Source'
_diffrn_radiation_type 'Cu K\a'
_diffrn_radiation_wavelength 1.5418
_diffrn_reflns_av_R_equivalents 0.0456
_diffrn_reflns_av_sigmaI/netI 0.0250
_diffrn_reflns_limit_h_max 47
_diffrn_reflns_limit_h_min -46
_diffrn_reflns_limit_k_max 6
_diffrn_reflns_limit_k_min -6
_diffrn_reflns_limit_l_max 23
_diffrn_reflns_limit_l_min -23
_diffrn_reflns_number 19039
_diffrn_reflns_theta_full 73.57
_diffrn_reflns_theta_max 73.57
_diffrn_reflns_theta_min 2.36
_exptl_absorpt_coefficient_mu 0.591
_exptl_absorpt_correction_T_max 1.00000
_exptl_absorpt_correction_T_min 0.83834
_exptl_absorpt_correction_type multi-scan
_exptl_absorpt_process_details
;
CrysAlisPro, Oxford Diffraction Ltd.,
Version 1.171.33.55 (release 05-01-2010 CrysAlis171 .NET)
(compiled Jan 5 2010,16:28:46)
Empirical absorption correction using spherical harmonics,
implemented in SCALE3 ABSPACK scaling algorithm.
;
_exptl_crystal_colour colourless
_exptl_crystal_density_diffrn 1.275
_exptl_crystal_density_method 'not measured'
_exptl_crystal_description cuboid
_exptl_crystal_F_000 1616
_exptl_crystal_recrystallization_method 'slow evaporation of DCM/MeNO2 solution'
_exptl_crystal_size_max 0.1506
_exptl_crystal_size_mid 0.1271
_exptl_crystal_size_min 0.0448
_refine_diff_density_max 0.271
_refine_diff_density_min -0.270
_refine_diff_density_rms 0.052
_refine_ls_extinction_method none
_refine_ls_goodness_of_fit_ref 1.038
_refine_ls_hydrogen_treatment constr
_refine_ls_matrix_type full
_refine_ls_number_parameters 264
_refine_ls_number_reflns 3918
_refine_ls_number_restraints 0
_refine_ls_restrained_S_all 1.038
_refine_ls_R_factor_all 0.0509
_refine_ls_R_factor_gt 0.0446
_refine_ls_shift/su_max 0.000
_refine_ls_shift/su_mean 0.000
_refine_ls_structure_factor_coef Fsqd
_refine_ls_weighting_details 'calc w=1/[\s^2^(Fo^2^)+(0.0899P)^2^+0.7030P] where P=(Fo^2^+2Fc^2^)/3'
_refine_ls_weighting_scheme calc
_refine_ls_wR_factor_gt 0.1210
_refine_ls_wR_factor_ref 0.1254
_reflns_number_gt 3311
_reflns_number_total 3918
_reflns_threshold_expression >2sigma(I)
_cod_data_source_file c1cc13094c.txt
_cod_data_source_block mg0012
_cod_original_sg_symbol_H-M 'C 2/c'
_cod_database_code 7106660

loop_
_symmetry_equiv_pos_as_xyz
'x, y, z'
'-x, y, -z+1/2'
'x+1/2, y+1/2, z'
'-x+1/2, y+1/2, -z+1/2'
'-x, -y, -z'
'x, -y, z-1/2'
'-x+1/2, -y+1/2, -z'
'x+1/2, -y+1/2, z-1/2'

loop_
_atom_site_label
_atom_site_type_symbol
_atom_site_fract_x
_atom_site_fract_y
_atom_site_fract_z
_atom_site_U_iso_or_equiv
_atom_site_adp_type
_atom_site_occupancy
_atom_site_symmetry_multiplicity
_atom_site_calc_flag
_atom_site_refinement_flags
_atom_site_disorder_assembly
_atom_site_disorder_group
C1 C 0.29014(3) -0.0988(2) 0.26638(7) 0.0206(3) Uani 1 1 d . . .
H1 H 0.2878 -0.2295 0.2334 0.025 Uiso 1 1 calc R . .
C2 C 0.26881(3) -0.0830(2) 0.31670(7) 0.0216(3) Uani 1 1 d . . .
H2 H 0.2516 -0.2044 0.3184 0.026 Uiso 1 1 calc R . .
C3 C 0.27241(3) 0.1109(2) 0.36517(7) 0.0207(3) Uani 1 1 d . . .
C4 C 0.29750(3) 0.2902(2) 0.36490(7) 0.0201(3) Uani 1 1 d . . .
H4 H 0.2997 0.4203 0.3980 0.024 Uiso 1 1 calc R . .
C5 C 0.31959(3) 0.2759(2) 0.31488(6) 0.0184(3) Uani 1 1 d . . .
C6 C 0.31510(3) 0.0823(2) 0.26546(6) 0.0180(3) Uani 1 1 d . . .
N7 N 0.33861(3) 0.11680(19) 0.22044(5) 0.0185(2) Uani 1 1 d . . .
C8 C 0.35837(3) 0.3229(2) 0.24127(6) 0.0174(3) Uani 1 1 d . . .
C9 C 0.34732(3) 0.4244(2) 0.29879(6) 0.0185(3) Uani 1 1 d . . .
H9 H 0.3564 0.5673 0.3234 0.022 Uiso 1 1 calc R . .
C10 C 0.38429(3) 0.3948(2) 0.19752(6) 0.0173(3) Uani 1 1 d . . .
C11 C 0.41603(3) 0.4993(2) 0.22614(6) 0.0182(3) Uani 1 1 d . . .
C12 C 0.42690(3) 0.5561(2) 0.30513(7) 0.0200(3) Uani 1 1 d . . .
C13 C 0.41746(3) 0.7725(3) 0.33354(7) 0.0230(3) Uani 1 1 d . . .
H13 H 0.4035 0.8873 0.3027 0.028 Uiso 1 1 calc R . .
C14 C 0.42843(4) 0.8204(3) 0.40704(7) 0.0274(3) Uani 1 1 d . . .
H14 H 0.4216 0.9667 0.4262 0.033 Uiso 1 1 calc R . .
C15 C 0.44918(4) 0.6558(3) 0.45219(7) 0.0306(3) Uani 1 1 d . . .
H15 H 0.4564 0.6884 0.5024 0.037 Uiso 1 1 calc R . .
C16 C 0.45938(4) 0.4439(3) 0.42419(7) 0.0297(3) Uani 1 1 d . . .
H16 H 0.4738 0.3316 0.4551 0.036 Uiso 1 1 calc R . .
C17 C 0.44853(3) 0.3949(3) 0.35083(7) 0.0244(3) Uani 1 1 d . . .
H17 H 0.4559 0.2502 0.3318 0.029 Uiso 1 1 calc R . .
C18 C 0.44454(3) 0.5609(2) 0.18495(7) 0.0204(3) Uani 1 1 d . . .
H18A H 0.4385 0.4831 0.1369 0.024 Uiso 1 1 calc R . .
H18B H 0.4676 0.4941 0.2111 0.024 Uiso 1 1 calc R . .
C19 C 0.44881(3) 0.8330(2) 0.17477(7) 0.0226(3) Uani 1 1 d . . .
H19A H 0.4255 0.9021 0.1512 0.027 Uiso 1 1 calc R . .
H19B H 0.4564 0.9099 0.2227 0.027 Uiso 1 1 calc R . .
C20 C 0.47607(4) 0.8902(3) 0.12922(8) 0.0299(3) Uani 1 1 d . . .
H20A H 0.4990 0.8154 0.1510 0.045 Uiso 1 1 calc R . .
H20B H 0.4791 1.0648 0.1270 0.045 Uiso 1 1 calc R . .
H20C H 0.4676 0.8271 0.0803 0.045 Uiso 1 1 calc R . .
C21 C 0.37185(3) 0.3338(2) 0.11944(6) 0.0178(3) Uani 1 1 d . . .
C22 C 0.37769(3) 0.4846(2) 0.06384(7) 0.0196(3) Uani 1 1 d . . .
H22 H 0.3903 0.6312 0.0756 0.023 Uiso 1 1 calc R . .
C23 C 0.36536(3) 0.4235(2) -0.00809(7) 0.0219(3) Uani 1 1 d . . .
H23 H 0.3700 0.5265 -0.0450 0.026 Uiso 1 1 calc R . .
C24 C 0.34626(3) 0.2124(3) -0.02633(7) 0.0230(3) Uani 1 1 d . . .
H24 H 0.3384 0.1681 -0.0755 0.028 Uiso 1 1 calc R . .
C25 C 0.33870(3) 0.0665(2) 0.02794(7) 0.0210(3) Uani 1 1 d . . .
H25 H 0.3250 -0.0755 0.0156 0.025 Uiso 1 1 calc R . .
C26 C 0.35105(3) 0.1262(2) 0.10051(7) 0.0185(3) Uani 1 1 d . . .
C27 C 0.34168(3) -0.0298(2) 0.15851(7) 0.0204(3) Uani 1 1 d . . .
H27A H 0.3188 -0.1131 0.1396 0.025 Uiso 1 1 calc R . .
H27B H 0.3604 -0.1533 0.1734 0.025 Uiso 1 1 calc R . .
O31 O 0.25147(2) 0.14043(19) 0.41528(5) 0.0277(2) Uani 1 1 d . . .
C32 C 0.22633(4) -0.0435(3) 0.42015(8) 0.0299(3) Uani 1 1 d . . .
H32A H 0.2089 -0.0547 0.3743 0.045 Uiso 1 1 calc R . .
H32B H 0.2140 -0.0050 0.4590 0.045 Uiso 1 1 calc R . .
H32C H 0.2388 -0.1976 0.4304 0.045 Uiso 1 1 calc R . .

loop_
_atom_site_aniso_label
_atom_site_aniso_U_11
_atom_site_aniso_U_22
_atom_site_aniso_U_33
_atom_site_aniso_U_23
_atom_site_aniso_U_13
_atom_site_aniso_U_12
C1 0.0198(6) 0.0177(6) 0.0226(6) -0.0004(5) 0.0002(5) -0.0006(5)
C2 0.0175(6) 0.0206(7) 0.0250(6) 0.0039(5) 0.0006(5) -0.0028(5)
C3 0.0171(6) 0.0249(7) 0.0200(6) 0.0036(5) 0.0035(4) 0.0009(5)
C4 0.0198(6) 0.0210(6) 0.0189(6) 0.0001(5) 0.0026(4) 0.0001(5)
C5 0.0175(5) 0.0191(6) 0.0168(5) 0.0017(5) -0.0001(4) 0.0008(5)
C6 0.0167(6) 0.0173(6) 0.0184(6) 0.0013(5) 0.0006(4) 0.0013(4)
N7 0.0192(5) 0.0177(5) 0.0184(5) -0.0016(4) 0.0036(4) -0.0013(4)
C8 0.0159(5) 0.0173(6) 0.0174(5) 0.0015(5) -0.0001(4) -0.0001(4)
C9 0.0193(6) 0.0183(6) 0.0170(5) -0.0013(5) 0.0015(4) -0.0015(5)
C10 0.0181(6) 0.0152(6) 0.0185(6) 0.0012(4) 0.0035(4) 0.0029(4)
C11 0.0182(6) 0.0165(6) 0.0198(6) 0.0020(5) 0.0035(4) 0.0017(5)
C12 0.0170(6) 0.0223(7) 0.0205(6) -0.0004(5) 0.0031(4) -0.0057(5)
C13 0.0206(6) 0.0246(7) 0.0244(6) -0.0013(5) 0.0061(5) -0.0040(5)
C14 0.0275(6) 0.0303(8) 0.0267(7) -0.0079(6) 0.0106(5) -0.0100(6)
C15 0.0286(7) 0.0441(9) 0.0185(6) -0.0036(6) 0.0039(5) -0.0144(6)
C16 0.0265(7) 0.0369(8) 0.0231(7) 0.0060(6) -0.0004(5) -0.0056(6)
C17 0.0219(6) 0.0249(7) 0.0249(7) 0.0012(5) 0.0020(5) -0.0025(5)
C18 0.0165(6) 0.0239(7) 0.0201(6) -0.0004(5) 0.0026(4) 0.0002(5)
C19 0.0210(6) 0.0233(7) 0.0239(6) -0.0005(5) 0.0057(5) -0.0010(5)
C20 0.0270(7) 0.0320(8) 0.0324(7) 0.0025(6) 0.0104(6) -0.0025(6)
C21 0.0150(5) 0.0193(6) 0.0185(6) -0.0001(5) 0.0023(4) 0.0045(4)
C22 0.0166(5) 0.0207(7) 0.0212(6) -0.0009(5) 0.0035(4) 0.0026(5)
C23 0.0206(6) 0.0257(7) 0.0195(6) 0.0021(5) 0.0044(5) 0.0034(5)
C24 0.0224(6) 0.0278(7) 0.0178(6) -0.0029(5) 0.0020(5) 0.0038(5)
C25 0.0199(6) 0.0198(7) 0.0224(6) -0.0036(5) 0.0023(5) 0.0020(5)
C26 0.0172(5) 0.0188(6) 0.0191(6) -0.0012(5) 0.0031(4) 0.0046(5)
C27 0.0234(6) 0.0171(6) 0.0201(6) -0.0031(5) 0.0032(5) 0.0001(5)
O31 0.0249(5) 0.0319(6) 0.0293(5) -0.0026(4) 0.0123(4) -0.0070(4)
C32 0.0252(7) 0.0308(8) 0.0367(8) 0.0047(6) 0.0134(6) -0.0038(6)

loop_
_atom_type_symbol
_atom_type_description
_atom_type_scat_dispersion_real
_atom_type_scat_dispersion_imag
_atom_type_scat_source
C C 0.0181 0.0091 'International Tables Vol C Tables 4.2.6.8 and 6.1.1.4'
H H 0.0000 0.0000 'International Tables Vol C Tables 4.2.6.8 and 6.1.1.4'
N N 0.0311 0.0180 'International Tables Vol C Tables 4.2.6.8 and 6.1.1.4'
O O 0.0492 0.0322 'International Tables Vol C Tables 4.2.6.8 and 6.1.1.4'

loop_
_geom_angle_atom_site_label_1
_geom_angle_atom_site_label_2
_geom_angle_atom_site_label_3
_geom_angle
_geom_angle_site_symmetry_1
_geom_angle_site_symmetry_3
_geom_angle_publ_flag
C2 C1 C6 118.11(12) . . ?
C2 C1 H1 120.9 . . ?
C6 C1 H1 120.9 . . ?
C1 C2 C3 120.60(12) . . ?
C1 C2 H2 119.7 . . ?
C3 C2 H2 119.7 . . ?
O31 C3 C4 115.07(12) . . ?
O31 C3 C2 123.50(12) . . ?
C4 C3 C2 121.43(12) . . ?
C3 C4 C5 118.80(12) . . ?
C3 C4 H4 120.6 . . ?
C5 C4 H4 120.6 . . ?
C4 C5 C6 119.04(11) . . ?
C4 C5 C9 134.10(12) . . ?
C6 C5 C9 106.84(11) . . ?
N7 C6 C1 130.52(12) . . ?
N7 C6 C5 107.48(11) . . ?
C1 C6 C5 121.99(12) . . ?
C6 N7 C8 109.19(10) . . ?
C6 N7 C27 126.65(10) . . ?
C8 N7 C27 124.10(10) . . ?
C9 C8 N7 108.92(11) . . ?
C9 C8 C10 133.83(12) . . ?
N7 C8 C10 117.15(11) . . ?
C8 C9 C5 107.55(11) . . ?
C8 C9 H9 126.2 . . ?
C5 C9 H9 126.2 . . ?
C11 C10 C8 123.07(11) . . ?
C11 C10 C21 124.40(11) . . ?
C8 C10 C21 112.52(10) . . ?
C10 C11 C12 121.72(11) . . ?
C10 C11 C18 125.29(11) . . ?
C12 C11 C18 112.94(10) . . ?
C17 C12 C13 118.91(12) . . ?
C17 C12 C11 119.25(12) . . ?
C13 C12 C11 121.75(12) . . ?
C14 C13 C12 120.15(13) . . ?
C14 C13 H13 119.9 . . ?
C12 C13 H13 119.9 . . ?
C15 C14 C13 120.29(14) . . ?
C15 C14 H14 119.9 . . ?
C13 C14 H14 119.9 . . ?
C16 C15 C14 119.91(13) . . ?
C16 C15 H15 120.0 . . ?
C14 C15 H15 120.0 . . ?
C15 C16 C17 120.11(14) . . ?
C15 C16 H16 119.9 . . ?
C17 C16 H16 119.9 . . ?
C16 C17 C12 120.58(13) . . ?
C16 C17 H17 119.7 . . ?
C12 C17 H17 119.7 . . ?
C11 C18 C19 113.31(11) . . ?
C11 C18 H18A 108.9 . . ?
C19 C18 H18A 108.9 . . ?
C11 C18 H18B 108.9 . . ?
C19 C18 H18B 108.9 . . ?
H18A C18 H18B 107.7 . . ?
C20 C19 C18 112.35(11) . . ?
C20 C19 H19A 109.1 . . ?
C18 C19 H19A 109.1 . . ?
C20 C19 H19B 109.1 . . ?
C18 C19 H19B 109.1 . . ?
H19A C19 H19B 107.9 . . ?
C19 C20 H20A 109.5 . . ?
C19 C20 H20B 109.5 . . ?
H20A C20 H20B 109.5 . . ?
C19 C20 H20C 109.5 . . ?
H20A C20 H20C 109.5 . . ?
H20B C20 H20C 109.5 . . ?
C22 C21 C26 118.16(11) . . ?
C22 C21 C10 122.73(11) . . ?
C26 C21 C10 118.92(11) . . ?
C23 C22 C21 121.14(12) . . ?
C23 C22 H22 119.4 . . ?
C21 C22 H22 119.4 . . ?
C24 C23 C22 120.25(12) . . ?
C24 C23 H23 119.9 . . ?
C22 C23 H23 119.9 . . ?
C23 C24 C25 119.44(12) . . ?
C23 C24 H24 120.3 . . ?
C25 C24 H24 120.3 . . ?
C24 C25 C26 120.72(12) . . ?
C24 C25 H25 119.6 . . ?
C26 C25 H25 119.6 . . ?
C25 C26 C21 120.13(12) . . ?
C25 C26 C27 119.99(11) . . ?
C21 C26 C27 119.87(11) . . ?
N7 C27 C26 109.90(10) . . ?
N7 C27 H27A 109.7 . . ?
C26 C27 H27A 109.7 . . ?
N7 C27 H27B 109.7 . . ?
C26 C27 H27B 109.7 . . ?
H27A C27 H27B 108.2 . . ?
C3 O31 C32 117.50(11) . . ?
O31 C32 H32A 109.5 . . ?
O31 C32 H32B 109.5 . . ?
H32A C32 H32B 109.5 . . ?
O31 C32 H32C 109.5 . . ?
H32A C32 H32C 109.5 . . ?
H32B C32 H32C 109.5 . . ?

loop_
_geom_bond_atom_site_label_1
_geom_bond_atom_site_label_2
_geom_bond_distance
_geom_bond_site_symmetry_2
_geom_bond_publ_flag
C1 C2 1.3856(18) . ?
C1 C6 1.3924(18) . ?
C1 H1 0.9500 . ?
C2 C3 1.404(2) . ?
C2 H2 0.9500 . ?
C3 O31 1.3782(15) . ?
C3 C4 1.3863(18) . ?
C4 C5 1.4024(17) . ?
C4 H4 0.9500 . ?
C5 C6 1.4136(17) . ?
C5 C9 1.4298(17) . ?
C6 N7 1.3807(16) . ?
N7 C8 1.3844(16) . ?
N7 C27 1.4546(16) . ?
C8 C9 1.3727(17) . ?
C8 C10 1.4791(17) . ?
C9 H9 0.9500 . ?
C10 C11 1.3544(17) . ?
C10 C21 1.4949(16) . ?
C11 C12 1.5005(17) . ?
C11 C18 1.5121(16) . ?
C12 C17 1.3916(19) . ?
C12 C13 1.3975(19) . ?
C13 C14 1.3932(19) . ?
C13 H13 0.9500 . ?
C14 C15 1.384(2) . ?
C14 H14 0.9500 . ?
C15 C16 1.383(2) . ?
C15 H15 0.9500 . ?
C16 C17 1.3915(19) . ?
C16 H16 0.9500 . ?
C17 H17 0.9500 . ?
C18 C19 1.5385(19) . ?
C18 H18A 0.9900 . ?
C18 H18B 0.9900 . ?
C19 C20 1.5249(18) . ?
C19 H19A 0.9900 . ?
C19 H19B 0.9900 . ?
C20 H20A 0.9800 . ?
C20 H20B 0.9800 . ?
C20 H20C 0.9800 . ?
C21 C22 1.4019(18) . ?
C21 C26 1.4056(18) . ?
C22 C23 1.3877(18) . ?
C22 H22 0.9500 . ?
C23 C24 1.388(2) . ?
C23 H23 0.9500 . ?
C24 C25 1.3886(19) . ?
C24 H24 0.9500 . ?
C25 C26 1.3969(17) . ?
C25 H25 0.9500 . ?
C26 C27 1.5031(18) . ?
C27 H27A 0.9900 . ?
C27 H27B 0.9900 . ?
O31 C32 1.4223(17) . ?
C32 H32A 0.9800 . ?
C32 H32B 0.9800 . ?
C32 H32C 0.9800 . ?

loop_
_cod_related_entry_id
_cod_related_entry_database
_cod_related_entry_code
1 ChemSpider 30653317
